data_4305770
loop_
_publ_author_name
'Chelladurai Ganesamoorthy'
'Maravanji S. Balakrishna'
'Joel T. Mague'
'Heikki M. Tuononen'

_publ_section_title
;
New Tetraphosphane Ligands {(X2P)2NC6H4N(PX2)2} (X = Cl, F, OMe,
OC6H4OMe-o): Synthesis, Derivatization, Group 10 and 11 Metal Complexes and
Catalytic Investigations. DFT Calculations on Intermolecular P...P
Interactions in Halo-Phosphines
;
_journal_name_full 'Inorganic Chemistry'
_journal_page_first 7035
_journal_page_last 7047
_journal_paper_doi 10.1021/ic800724u
_journal_volume 47
_journal_year 2008
_chemical_formula_sum 'C74 H78 Cu4 I4 N8 O16 P4'
_chemical_formula_weight 2221.08
_chemical_name_systematic
; 
 ? 
;
_space_group_IT_number 2
_symmetry_cell_setting triclinic
_symmetry_space_group_name_Hall '-P 1'
_symmetry_space_group_name_H-M 'P -1'
_atom_sites_solution_hydrogens geom
_atom_sites_solution_primary Patterson
_atom_sites_solution_secondary difmap
_audit_creation_method SHELXL-97
_cell_angle_alpha 98.402(1)
_cell_angle_beta 92.990(1)
_cell_angle_gamma 98.442(1)
_cell_formula_units_Z 2
_cell_length_a 10.120(1)
_cell_length_b 13.781(1)
_cell_length_c 31.671(3)
_cell_measurement_reflns_used 3036
_cell_measurement_temperature 200(2)
_cell_measurement_theta_max 27.27
_cell_measurement_theta_min 2.15
_cell_volume 4310.0(7)
_computing_cell_refinement 'Bruker APEX2 (Bruker-AXS, 2006)'
_computing_data_collection 'Bruker APEX2 (Bruker-AXS, 2006)'
_computing_data_reduction 'Bruker SAINT+ (Bruker-AXS, 2006a)'
_computing_molecular_graphics 'Bruker APEX2 (Bruker-AXS, 2006)'
_computing_publication_material 'Bruker APEX2 (Bruker-AXS, 2006)'
_computing_structure_refinement 'SHELXL-97 (Sheldrick, 1997)'
_computing_structure_solution 'SHELXS-97 (Sheldrick, 1997)'
_diffrn_ambient_temperature 200(2)
_diffrn_measured_fraction_theta_full 0.840
_diffrn_measured_fraction_theta_max 0.840
_diffrn_measurement_device_type 'Bruker-AXS Smart APEX CCD area detector'
_diffrn_measurement_method 'phi and omega scans'
_diffrn_radiation_monochromator graphite
_diffrn_radiation_source 'fine-focus sealed tube'
_diffrn_radiation_type MoK\a
_diffrn_radiation_wavelength 0.71073
_diffrn_reflns_av_R_equivalents 0.0450
_diffrn_reflns_av_sigmaI/netI 0.0520
_diffrn_reflns_limit_h_max 11
_diffrn_reflns_limit_h_min -12
_diffrn_reflns_limit_k_max 16
_diffrn_reflns_limit_k_min -16
_diffrn_reflns_limit_l_max 37
_diffrn_reflns_limit_l_min 0
_diffrn_reflns_number 31953
_diffrn_reflns_theta_full 25.00
_diffrn_reflns_theta_max 25.00
_diffrn_reflns_theta_min 1.30
_exptl_absorpt_coefficient_mu 2.546
_exptl_absorpt_correction_T_max 0.8643
_exptl_absorpt_correction_T_min 0.5825
_exptl_absorpt_correction_type multi-scan
_exptl_absorpt_process_details 'TwinABS (Sheldrick, 2007a)'
_exptl_crystal_colour colourless
_exptl_crystal_density_diffrn 1.712
_exptl_crystal_density_method 'not measured'
_exptl_crystal_description Column
_exptl_crystal_F_000 2188
_exptl_crystal_size_max 0.24
_exptl_crystal_size_mid 0.07
_exptl_crystal_size_min 0.06
_refine_diff_density_max 0.807
_refine_diff_density_min -0.716
_refine_diff_density_rms 0.136
_refine_ls_extinction_method none
_refine_ls_goodness_of_fit_ref 1.151
_refine_ls_hydrogen_treatment constr
_refine_ls_matrix_type full
_refine_ls_number_parameters 974
_refine_ls_number_reflns 14276
_refine_ls_number_restraints 42
_refine_ls_restrained_S_all 1.150
_refine_ls_R_factor_all 0.0587
_refine_ls_R_factor_gt 0.0501
_refine_ls_shift/su_max 0.245
_refine_ls_shift/su_mean 0.003
_refine_ls_structure_factor_coef Fsqd
_refine_ls_weighting_details 'calc w=1/[\s^2^(Fo^2^)+(0.0365P)^2^+23.3621P] where P=(Fo^2^+2Fc^2^)/3'
_refine_ls_weighting_scheme calc
_refine_ls_wR_factor_gt 0.1139
_refine_ls_wR_factor_ref 0.1179
_reflns_number_gt 12774
_reflns_number_total 14276
_reflns_threshold_expression >2sigma(I)
_cod_data_source_file ic800724u-file001_8.cif
_cod_data_source_block msb251_0m
_cod_depositor_comments
;
The following automatic conversions were performed:
'_symmetry_cell_setting' value 'Triclinic' changed to 'triclinic'
according to '/home/saulius/struct/CIF-dictionaries/cif_core.dic'
dictionary named 'cif_core.dic' version 2.4.1 from 2010-06-29.

Automatic conversion script
Id: cif_fix_enum 1527 2010-12-29 10:47:43Z saulius 
;
_cod_original_cell_volume 4309.5(8)
_cod_database_code 4305770

loop_
_symmetry_equiv_pos_as_xyz
'x, y, z'
'-x, -y, -z'

loop_
_atom_site_label
_atom_site_type_symbol
_atom_site_fract_x
_atom_site_fract_y
_atom_site_fract_z
_atom_site_U_iso_or_equiv
_atom_site_adp_type
_atom_site_occupancy
_atom_site_symmetry_multiplicity
_atom_site_calc_flag
_atom_site_refinement_flags
_atom_site_disorder_assembly
_atom_site_disorder_group
I1 I 1.08914(7) -0.07190(5) 0.20009(2) 0.03564(19) Uani 1 1 d . . .
I2 I 0.68909(7) 0.00155(6) 0.20934(2) 0.0395(2) Uani 1 1 d . . .
Cu1 Cu 0.82415(13) -0.12355(9) 0.16612(4) 0.0310(3) Uani 1 1 d . . .
Cu2 Cu 0.93679(13) 0.06823(9) 0.18967(4) 0.0320(3) Uani 1 1 d . . .
P1 P 0.8312(2) -0.11557(19) 0.09758(8) 0.0230(6) Uani 1 1 d . . .
P2 P 0.9589(2) 0.09269(19) 0.12264(8) 0.0223(6) Uani 1 1 d . . .
O1 O 0.6957(6) -0.1306(5) 0.0659(2) 0.0301(17) Uani 1 1 d . . .
O2 O 0.5465(8) -0.2380(6) 0.1142(3) 0.057(3) Uani 1 1 d . . .
O3 O 0.9021(6) -0.1981(5) 0.0699(2) 0.0292(17) Uani 1 1 d . . .
O4 O 0.7001(7) -0.3533(5) 0.0541(3) 0.047(2) Uani 1 1 d . . .
O5 O 1.1115(6) 0.1277(5) 0.1123(2) 0.0266(16) Uani 1 1 d . . .
O6 O 1.1355(8) 0.3021(5) 0.1655(3) 0.044(2) Uani 1 1 d . . .
O7 O 0.8907(6) 0.1749(5) 0.1003(2) 0.0261(16) Uani 1 1 d . . .
O8 O 0.6962(7) 0.2043(5) 0.0483(2) 0.0343(18) Uani 1 1 d . . .
N1 N 0.9204(7) -0.0104(6) 0.0844(2) 0.0210(18) Uani 1 1 d . . .
N2 N 0.7924(9) -0.2539(7) 0.1862(3) 0.043(2) Uani 1 1 d . . .
N3 N 1.0174(9) 0.1755(7) 0.2382(3) 0.036(2) Uani 1 1 d . . .
C1 C 0.5794(10) -0.0972(8) 0.0813(3) 0.031(3) Uani 1 1 d . . .
C2 C 0.5453(11) -0.0131(9) 0.0705(4) 0.047(3) Uani 1 1 d . . .
H2 H 0.6017 0.0257 0.0541 0.057 Uiso 1 1 calc R . .
C3 C 0.4237(11) 0.0170(9) 0.0838(5) 0.053(4) Uani 1 1 d . . .
H3 H 0.3964 0.0755 0.0760 0.064 Uiso 1 1 calc R . .
C4 C 0.3472(11) -0.0395(11) 0.1079(4) 0.053(4) Uani 1 1 d . . .
H4 H 0.2654 -0.0202 0.1168 0.064 Uiso 1 1 calc R . .
C5 C 0.3852(11) -0.1228(9) 0.1195(4) 0.041(3) Uani 1 1 d . . .
H5 H 0.3314 -0.1593 0.1373 0.050 Uiso 1 1 calc R . .
C6 C 0.5004(10) -0.1556(9) 0.1059(4) 0.039(3) Uani 1 1 d . . .
C7 C 0.4675(17) -0.3016(13) 0.1410(6) 0.102(6) Uani 1 1 d U . .
H7A H 0.4527 -0.2611 0.1680 0.153 Uiso 1 1 calc R . .
H7B H 0.5168 -0.3547 0.1471 0.153 Uiso 1 1 calc R . .
H7C H 0.3809 -0.3308 0.1257 0.153 Uiso 1 1 calc R . .
C8 C 0.9147(7) -0.2869(4) 0.0842(2) 0.029(2) Uani 1 1 d G . .
C9 C 1.0341(6) -0.2949(5) 0.1062(3) 0.045(3) Uani 1 1 d G . .
H9 H 1.1035 -0.2392 0.1122 0.054 Uiso 1 1 calc R . .
C10 C 1.0521(6) -0.3843(6) 0.1193(3) 0.059(4) Uani 1 1 d G . .
H10 H 1.1337 -0.3898 0.1343 0.070 Uiso 1 1 calc R . .
C11 C 0.9507(8) -0.4658(4) 0.1104(3) 0.056(4) Uani 1 1 d G . .
H11 H 0.9630 -0.5269 0.1194 0.067 Uiso 1 1 calc R . .
C12 C 0.8312(7) -0.4578(4) 0.0884(2) 0.038(3) Uani 1 1 d G . .
H12 H 0.7619 -0.5135 0.0823 0.045 Uiso 1 1 calc R . .
C13 C 0.8132(6) -0.3684(5) 0.0753(2) 0.035(3) Uani 1 1 d G . .
C14 C 0.5890(12) -0.4271(10) 0.0476(5) 0.073(5) Uani 1 1 d . . .
H14A H 0.6116 -0.4868 0.0305 0.110 Uiso 1 1 calc R . .
H14B H 0.5156 -0.4040 0.0325 0.110 Uiso 1 1 calc R . .
H14C H 0.5611 -0.4428 0.0754 0.110 Uiso 1 1 calc R . .
C15 C 0.9612(9) -0.0053(7) 0.0412(3) 0.022(2) Uani 1 1 d . . .
C16 C 1.0694(9) -0.0489(7) 0.0267(3) 0.025(2) Uani 1 1 d . . .
H16 H 1.1171 -0.0830 0.0449 0.030 Uiso 1 1 calc R . .
C17 C 0.8936(9) 0.0426(7) 0.0132(3) 0.024(2) Uani 1 1 d . . .
H17 H 0.8188 0.0720 0.0225 0.029 Uiso 1 1 calc R . .
C18 C 1.1643(6) 0.2145(4) 0.0980(2) 0.027(2) Uani 1 1 d G . .
C19 C 1.2048(6) 0.2098(4) 0.0566(2) 0.032(3) Uani 1 1 d G . .
H19 H 1.1926 0.1479 0.0380 0.039 Uiso 1 1 calc R . .
C20 C 1.2634(7) 0.2955(6) 0.0423(2) 0.046(3) Uani 1 1 d G . .
H20 H 1.2911 0.2923 0.0140 0.055 Uiso 1 1 calc R . .
C21 C 1.2814(6) 0.3861(5) 0.0694(3) 0.052(4) Uani 1 1 d G . .
H21 H 1.3214 0.4447 0.0596 0.063 Uiso 1 1 calc R . .
C22 C 1.2408(7) 0.3909(4) 0.1108(3) 0.047(3) Uani 1 1 d G . .
H22 H 1.2531 0.4527 0.1294 0.056 Uiso 1 1 calc R . .
C23 C 1.1823(7) 0.3051(5) 0.12511(18) 0.034(3) Uani 1 1 d G . .
C24 C 1.1435(14) 0.3918(8) 0.1940(4) 0.058(4) Uani 1 1 d . . .
H24A H 1.2327 0.4083 0.2091 0.087 Uiso 1 1 calc R . .
H24B H 1.0755 0.3843 0.2147 0.087 Uiso 1 1 calc R . .
H24C H 1.1277 0.4450 0.1778 0.087 Uiso 1 1 calc R . .
C25 C 0.7938(5) 0.2270(4) 0.11804(18) 0.021(2) Uani 1 1 d G . .
C26 C 0.7979(6) 0.2647(5) 0.16136(17) 0.031(3) Uani 1 1 d G . .
H26 H 0.8676 0.2534 0.1805 0.038 Uiso 1 1 calc R . .
C27 C 0.7002(7) 0.3188(5) 0.17671(16) 0.041(3) Uani 1 1 d G . .
H27 H 0.7030 0.3445 0.2063 0.050 Uiso 1 1 calc R . .
C28 C 0.5982(6) 0.3352(5) 0.1488(2) 0.038(3) Uani 1 1 d G . .
H28 H 0.5314 0.3722 0.1592 0.045 Uiso 1 1 calc R . .
C29 C 0.5941(5) 0.2976(5) 0.1054(2) 0.040(3) Uani 1 1 d G . .
H29 H 0.5244 0.3089 0.0863 0.048 Uiso 1 1 calc R . .
C30 C 0.6918(6) 0.2435(5) 0.09008(15) 0.026(2) Uani 1 1 d G . .
C31 C 0.5895(12) 0.2142(10) 0.0187(4) 0.052(3) Uani 1 1 d . . .
H31A H 0.5035 0.1905 0.0294 0.078 Uiso 1 1 calc R . .
H31B H 0.5982 0.1747 -0.0091 0.078 Uiso 1 1 calc R . .
H31C H 0.5937 0.2842 0.0154 0.078 Uiso 1 1 calc R . .
C32 C 0.7978(13) -0.3285(9) 0.1954(4) 0.049(3) Uani 1 1 d . . .
C33 C 0.8065(19) -0.4231(10) 0.2087(5) 0.102(6) Uani 1 1 d . . .
H33A H 0.9008 -0.4310 0.2127 0.153 Uiso 1 1 calc R . .
H33B H 0.7599 -0.4765 0.1868 0.153 Uiso 1 1 calc R . .
H33C H 0.7646 -0.4261 0.2358 0.153 Uiso 1 1 calc R . .
C34 C 1.0693(10) 0.2280(8) 0.2664(4) 0.032(3) Uani 1 1 d . . .
C35 C 1.1416(11) 0.3009(8) 0.3018(4) 0.042(3) Uani 1 1 d . . .
H35A H 1.2151 0.2729 0.3144 0.063 Uiso 1 1 calc R . .
H35B H 1.0798 0.3168 0.3237 0.063 Uiso 1 1 calc R . .
H35C H 1.1779 0.3615 0.2908 0.063 Uiso 1 1 calc R . .
I3 I 0.46515(8) 0.52390(6) 0.27457(3) 0.0485(2) Uani 1 1 d . . .
I4 I 0.82211(7) 0.41861(5) 0.30677(3) 0.03628(19) Uani 1 1 d . . .
Cu3 Cu 0.68962(12) 0.56686(9) 0.32788(4) 0.0284(3) Uani 1 1 d . . .
Cu4 Cu 0.55459(12) 0.37717(9) 0.31135(4) 0.0292(3) Uani 1 1 d . . .
P3 P 0.6128(2) 0.58579(18) 0.39166(8) 0.0212(6) Uani 1 1 d . . .
P4 P 0.5205(2) 0.37161(18) 0.37921(8) 0.0206(6) Uani 1 1 d . . .
O9 O 0.4862(6) 0.6458(4) 0.3995(2) 0.0250(16) Uani 1 1 d . . .
O10 O 0.4410(7) 0.7607(5) 0.4693(2) 0.0336(18) Uani 1 1 d . . .
O11 O 0.7130(6) 0.6475(5) 0.4315(2) 0.0292(17) Uani 1 1 d . . .
O12 O 0.8446(7) 0.8250(6) 0.4272(3) 0.046(2) Uani 1 1 d . . .
O13 O 0.6045(6) 0.3042(4) 0.4050(2) 0.0233(15) Uani 1 1 d . . .
O14 O 0.8483(7) 0.3279(5) 0.4425(2) 0.0377(19) Uani 1 1 d . . .
O15 O 0.3712(6) 0.3333(4) 0.3928(2) 0.0249(16) Uani 1 1 d . . .
O16 O 0.3247(7) 0.1558(5) 0.3431(2) 0.0346(18) Uani 1 1 d . . .
N4 N 0.5516(7) 0.4816(5) 0.4119(2) 0.0201(18) Uani 1 1 d . . .
N5 N 0.7905(9) 0.6907(7) 0.3113(3) 0.037(2) Uani 1 1 d . . .
N6 N 0.4837(8) 0.2660(6) 0.2639(3) 0.035(2) Uani 1 1 d . . .
C36 C 0.5038(9) 0.7484(7) 0.3989(3) 0.027(2) Uani 1 1 d . . .
C37 C 0.5395(10) 0.7868(8) 0.3637(4) 0.033(3) Uani 1 1 d . . .
H37 H 0.5540 0.7439 0.3386 0.039 Uiso 1 1 calc R . .
C38 C 0.5553(11) 0.8886(8) 0.3637(4) 0.041(3) Uani 1 1 d . . .
H38 H 0.5783 0.9152 0.3385 0.049 Uiso 1 1 calc R . .
C39 C 0.5375(11) 0.9508(8) 0.4003(4) 0.041(3) Uani 1 1 d . . .
H39 H 0.5525 1.0207 0.4009 0.049 Uiso 1 1 calc R . .
C40 C 0.4975(11) 0.9114(8) 0.4366(4) 0.043(3) Uani 1 1 d . . .
H40 H 0.4815 0.9543 0.4615 0.051 Uiso 1 1 calc R . .
C41 C 0.4806(10) 0.8075(7) 0.4364(3) 0.029(2) Uani 1 1 d . . .
C42 C 0.3965(11) 0.8190(8) 0.5048(3) 0.038(3) Uani 1 1 d . . .
H42A H 0.4713 0.8686 0.5188 0.057 Uiso 1 1 calc R . .
H42B H 0.3631 0.7760 0.5253 0.057 Uiso 1 1 calc R . .
H42C H 0.3245 0.8526 0.4950 0.057 Uiso 1 1 calc R . .
C43 C 0.8502(9) 0.6555(8) 0.4277(4) 0.033(3) Uani 1 1 d . . .
C44 C 0.9149(10) 0.5755(9) 0.4250(4) 0.039(3) Uani 1 1 d . . .
H44 H 0.8649 0.5111 0.4239 0.047 Uiso 1 1 calc R . .
C45 C 1.0503(13) 0.5863(12) 0.4239(5) 0.070(4) Uani 1 1 d . . .
H45 H 1.0946 0.5299 0.4225 0.084 Uiso 1 1 calc R . .
C46 C 1.1237(14) 0.6802(13) 0.4248(6) 0.091(6) Uani 1 1 d . . .
H46 H 1.2182 0.6877 0.4236 0.109 Uiso 1 1 calc R . .
C47 C 1.0590(13) 0.7636(11) 0.4276(4) 0.062(4) Uani 1 1 d . . .
H47 H 1.1101 0.8279 0.4297 0.074 Uiso 1 1 calc R . .
C48 C 0.9195(11) 0.7526(10) 0.4272(4) 0.046(3) Uani 1 1 d . . .
C49 C 0.9111(14) 0.9245(9) 0.4286(5) 0.073(5) Uani 1 1 d . . .
H49A H 0.9628 0.9468 0.4563 0.110 Uiso 1 1 calc R . .
H49B H 0.8445 0.9682 0.4251 0.110 Uiso 1 1 calc R . .
H49C H 0.9716 0.9268 0.4055 0.110 Uiso 1 1 calc R . .
C50 C 0.5255(9) 0.4906(6) 0.4564(3) 0.019(2) Uani 1 1 d . . .
C51 C 0.6138(8) 0.4642(6) 0.4863(3) 0.019(2) Uani 1 1 d . . .
H51 H 0.6924 0.4398 0.4771 0.023 Uiso 1 1 calc R . .
C52 C 0.5892(9) 0.4726(7) 0.5287(3) 0.024(2) Uani 1 1 d . . .
H52 H 0.6505 0.4534 0.5485 0.029 Uiso 1 1 calc R . .
C53 C 0.6964(6) 0.2477(4) 0.3865(2) 0.026(2) Uani 1 1 d G . .
C54 C 0.6635(5) 0.1803(5) 0.3490(2) 0.033(3) Uani 1 1 d G . .
H54 H 0.5770 0.1730 0.3346 0.039 Uiso 1 1 calc R . .
C55 C 0.7572(7) 0.1237(5) 0.33243(19) 0.054(4) Uani 1 1 d G . .
H55 H 0.7347 0.0777 0.3068 0.065 Uiso 1 1 calc R . .
C56 C 0.8838(6) 0.1345(5) 0.3534(2) 0.041(3) Uani 1 1 d G . .
H56 H 0.9479 0.0958 0.3421 0.049 Uiso 1 1 calc R . .
C57 C 0.9167(5) 0.2018(5) 0.3910(2) 0.041(3) Uani 1 1 d G . .
H57 H 1.0032 0.2092 0.4053 0.050 Uiso 1 1 calc R . .
C58 C 0.8230(6) 0.2584(4) 0.40754(18) 0.028(2) Uani 1 1 d G . .
C59 C 0.9779(12) 0.3387(11) 0.4646(5) 0.071(4) Uani 1 1 d . . .
H59A H 0.9837 0.2809 0.4789 0.107 Uiso 1 1 calc R . .
H59B H 0.9919 0.3991 0.4859 0.107 Uiso 1 1 calc R . .
H59C H 1.0467 0.3434 0.4440 0.107 Uiso 1 1 calc R . .
C60 C 0.3314(6) 0.2499(4) 0.4108(2) 0.026(2) Uani 1 1 d G . .
C61 C 0.3121(6) 0.2593(4) 0.45421(19) 0.033(3) Uani 1 1 d G . .
H61 H 0.3324 0.3226 0.4717 0.039 Uiso 1 1 calc R . .
C62 C 0.2632(7) 0.1762(5) 0.47213(16) 0.041(3) Uani 1 1 d G . .
H62 H 0.2500 0.1826 0.5018 0.049 Uiso 1 1 calc R . .
C63 C 0.2335(7) 0.0836(4) 0.4466(2) 0.036(3) Uani 1 1 d G . .
H63 H 0.2001 0.0268 0.4588 0.043 Uiso 1 1 calc R . .
C64 C 0.2528(7) 0.0742(4) 0.4031(2) 0.035(3) Uani 1 1 d G . .
H64 H 0.2325 0.0109 0.3857 0.043 Uiso 1 1 calc R . .
C65 C 0.3017(6) 0.1573(5) 0.38522(16) 0.032(3) Uani 1 1 d G . .
C66 C 0.2923(13) 0.0661(8) 0.3154(4) 0.054(4) Uani 1 1 d . . .
H66A H 0.3368 0.0155 0.3265 0.080 Uiso 1 1 calc R . .
H66B H 0.3222 0.0746 0.2870 0.080 Uiso 1 1 calc R . .
H66C H 0.1950 0.0450 0.3131 0.080 Uiso 1 1 calc R . .
C67 C 0.8294(11) 0.7663(8) 0.3052(4) 0.037(3) Uani 1 1 d . . .
C68 C 0.8755(13) 0.8680(8) 0.2958(4) 0.052(3) Uani 1 1 d . . .
H68A H 0.8279 0.8773 0.2693 0.078 Uiso 1 1 calc R . .
H68B H 0.9720 0.8764 0.2925 0.078 Uiso 1 1 calc R . .
H68C H 0.8568 0.9171 0.3195 0.078 Uiso 1 1 calc R . .
C69 C 0.4439(10) 0.2146(7) 0.2331(3) 0.027(2) Uani 1 1 d . . .
C70 C 0.3883(12) 0.1514(9) 0.1944(3) 0.044(3) Uani 1 1 d . . .
H70A H 0.2918 0.1526 0.1910 0.067 Uiso 1 1 calc R . .
H70B H 0.4038 0.0834 0.1957 0.067 Uiso 1 1 calc R . .
H70C H 0.4312 0.1751 0.1700 0.067 Uiso 1 1 calc R . .
N7 N 0.2100(18) 0.6589(13) 0.2174(6) 0.039(5) Uani 0.50 1 d PU . .
C71 C 0.2826(19) 0.7240(15) 0.2307(6) 0.026(4) Uani 0.50 1 d PU . .
C72 C 0.379(2) 0.8054(15) 0.2513(7) 0.033(5) Uani 0.50 1 d PU . .
H72A H 0.3504 0.8304 0.2794 0.050 Uiso 0.50 1 calc PR . .
H72B H 0.3875 0.8584 0.2337 0.050 Uiso 0.50 1 calc PR . .
H72C H 0.4661 0.7831 0.2550 0.050 Uiso 0.50 1 calc PR . .
N8 N 0.1781(14) 0.8243(11) 0.3354(5) 0.016(3) Uani 0.50 1 d PU . .
C73 C 0.1631(18) 0.7433(15) 0.3288(7) 0.028(5) Uani 0.50 1 d PU . .
C74 C 0.144(2) 0.6346(15) 0.3184(7) 0.036(5) Uani 0.50 1 d PU . .
H74A H 0.1402 0.6151 0.2873 0.053 Uiso 0.50 1 calc PR . .
H74B H 0.0597 0.6065 0.3291 0.053 Uiso 0.50 1 calc PR . .
H74C H 0.2186 0.6095 0.3318 0.053 Uiso 0.50 1 calc PR . .
C75 C 0.8487(14) 0.3778(10) 0.9935(5) 0.056(4) Uani 1 1 d . . .
C76 C 0.9608(11) 0.3471(10) 1.0152(4) 0.056(4) Uani 1 1 d . . .
H76A H 1.0438 0.3721 1.0030 0.084 Uiso 1 1 calc R . .
H76B H 0.9489 0.2744 1.0116 0.084 Uiso 1 1 calc R . .
H76C H 0.9659 0.3739 1.0458 0.084 Uiso 1 1 calc R . .
N9 N 0.7603(13) 0.4062(11) 0.9769(5) 0.097(5) Uani 1 1 d . . .

loop_
_atom_site_aniso_label
_atom_site_aniso_U_11
_atom_site_aniso_U_22
_atom_site_aniso_U_33
_atom_site_aniso_U_23
_atom_site_aniso_U_13
_atom_site_aniso_U_12
I1 0.0276(4) 0.0352(4) 0.0445(5) 0.0079(4) 0.0000(3) 0.0055(3)
I2 0.0326(4) 0.0468(5) 0.0378(5) -0.0019(4) 0.0065(3) 0.0089(3)
Cu1 0.0381(8) 0.0284(7) 0.0268(7) 0.0069(6) 0.0074(6) 0.0019(6)
Cu2 0.0408(8) 0.0300(7) 0.0244(7) 0.0032(6) 0.0016(6) 0.0045(6)
P1 0.0245(14) 0.0227(14) 0.0212(14) 0.0035(11) 0.0054(11) 0.0005(11)
P2 0.0243(14) 0.0197(14) 0.0228(15) 0.0038(11) 0.0003(11) 0.0029(11)
O1 0.022(4) 0.031(4) 0.034(4) -0.004(3) -0.002(3) 0.000(3)
O2 0.036(5) 0.057(6) 0.082(7) 0.032(5) 0.009(5) -0.001(4)
O3 0.033(4) 0.019(4) 0.034(4) 0.001(3) 0.007(3) -0.001(3)
O4 0.044(5) 0.024(4) 0.069(6) 0.009(4) -0.009(4) -0.006(4)
O5 0.015(3) 0.021(4) 0.042(5) 0.003(3) -0.002(3) 0.000(3)
O6 0.052(5) 0.025(4) 0.049(5) -0.008(4) -0.010(4) 0.007(4)
O7 0.027(4) 0.025(4) 0.026(4) 0.002(3) -0.002(3) 0.005(3)
O8 0.032(4) 0.045(5) 0.027(4) 0.005(4) -0.005(3) 0.014(4)
N1 0.025(4) 0.025(5) 0.014(4) 0.003(3) 0.003(3) 0.006(4)
N2 0.048(6) 0.031(6) 0.049(7) 0.004(5) 0.014(5) -0.001(5)
N3 0.034(5) 0.042(6) 0.031(6) 0.005(5) -0.004(4) 0.005(4)
C1 0.021(6) 0.042(7) 0.028(6) 0.001(5) -0.003(5) 0.000(5)
C2 0.040(7) 0.045(8) 0.058(9) 0.012(7) 0.004(6) 0.004(6)
C3 0.033(7) 0.046(8) 0.083(11) 0.006(7) 0.004(7) 0.020(6)
C4 0.025(7) 0.082(11) 0.044(9) -0.019(7) -0.010(6) 0.014(7)
C5 0.028(6) 0.056(8) 0.034(7) 0.000(6) 0.001(5) -0.005(6)
C6 0.025(6) 0.052(8) 0.043(8) 0.018(6) -0.002(5) 0.003(6)
C7 0.103(9) 0.109(9) 0.104(10) 0.051(8) 0.026(8) 0.013(7)
C8 0.042(7) 0.018(6) 0.027(6) -0.002(5) 0.001(5) 0.007(5)
C9 0.033(7) 0.049(8) 0.052(9) 0.003(6) 0.000(6) 0.008(6)
C10 0.052(8) 0.027(7) 0.095(12) -0.002(7) -0.018(8) 0.017(6)
C11 0.074(10) 0.053(9) 0.047(9) 0.006(7) -0.002(7) 0.036(8)
C12 0.048(7) 0.029(6) 0.037(7) 0.006(5) 0.001(6) 0.009(5)
C13 0.044(7) 0.037(7) 0.027(7) 0.004(5) 0.000(5) 0.019(6)
C14 0.038(8) 0.055(9) 0.110(14) -0.003(9) -0.028(8) -0.021(7)
C15 0.025(5) 0.018(5) 0.020(5) -0.002(4) -0.006(4) -0.001(4)
C16 0.027(6) 0.021(6) 0.026(6) 0.001(4) 0.003(4) 0.007(4)
C17 0.020(5) 0.024(6) 0.029(6) 0.003(5) 0.002(4) 0.006(4)
C18 0.007(5) 0.035(6) 0.041(7) 0.017(5) -0.004(4) -0.001(4)
C19 0.017(5) 0.039(7) 0.044(7) 0.016(6) 0.005(5) 0.005(5)
C20 0.023(6) 0.056(8) 0.064(9) 0.030(7) 0.005(6) 0.007(6)
C21 0.022(6) 0.056(9) 0.082(11) 0.036(8) -0.003(6) -0.006(6)
C22 0.024(6) 0.032(7) 0.080(10) 0.013(7) -0.015(6) -0.005(5)
C23 0.031(6) 0.029(6) 0.040(7) 0.015(5) -0.011(5) -0.004(5)
C24 0.095(11) 0.032(7) 0.044(8) -0.005(6) -0.008(7) 0.016(7)
C25 0.021(5) 0.017(5) 0.027(6) 0.010(4) 0.002(4) 0.000(4)
C26 0.030(6) 0.031(6) 0.025(6) -0.014(5) -0.008(5) 0.001(5)
C27 0.047(7) 0.030(7) 0.041(8) -0.010(5) 0.012(6) -0.001(5)
C28 0.030(6) 0.042(7) 0.041(7) 0.002(6) 0.001(5) 0.012(5)
C29 0.019(6) 0.047(7) 0.053(8) 0.006(6) 0.001(5) 0.004(5)
C30 0.017(5) 0.031(6) 0.029(6) 0.004(5) 0.002(4) -0.004(4)
C31 0.051(8) 0.062(9) 0.046(8) 0.019(7) -0.011(6) 0.016(7)
C32 0.070(9) 0.035(7) 0.043(8) 0.008(6) 0.026(7) 0.005(6)
C33 0.188(19) 0.048(10) 0.074(12) 0.034(9) 0.033(13) 0.003(11)
C34 0.029(6) 0.034(6) 0.034(7) 0.006(5) -0.002(5) 0.006(5)
C35 0.047(7) 0.040(7) 0.031(7) -0.008(6) -0.013(5) -0.002(6)
I3 0.0489(5) 0.0390(5) 0.0549(6) 0.0048(4) -0.0213(4) 0.0094(4)
I4 0.0297(4) 0.0332(4) 0.0482(5) 0.0075(4) 0.0110(3) 0.0085(3)
Cu3 0.0288(7) 0.0279(7) 0.0291(7) 0.0062(6) 0.0097(6) 0.0019(6)
Cu4 0.0336(7) 0.0272(7) 0.0239(7) -0.0005(6) 0.0030(6) -0.0001(6)
P3 0.0220(13) 0.0194(14) 0.0209(14) 0.0015(11) 0.0044(11) -0.0006(10)
P4 0.0200(12) 0.0176(13) 0.0230(14) 0.0004(11) 0.0025(11) 0.0012(10)
O9 0.020(3) 0.013(3) 0.042(4) 0.004(3) 0.009(3) 0.003(3)
O10 0.039(4) 0.022(4) 0.038(5) 0.001(3) 0.009(4) 0.001(3)
O11 0.023(4) 0.026(4) 0.033(4) -0.002(3) 0.002(3) -0.011(3)
O12 0.039(5) 0.033(5) 0.059(6) 0.007(4) 0.001(4) -0.014(4)
O13 0.028(4) 0.018(4) 0.024(4) 0.001(3) 0.006(3) 0.006(3)
O14 0.026(4) 0.042(5) 0.043(5) -0.007(4) -0.005(4) 0.014(4)
O15 0.019(3) 0.015(4) 0.041(4) 0.010(3) 0.006(3) -0.001(3)
O16 0.044(5) 0.028(4) 0.027(4) -0.002(3) -0.002(3) -0.001(3)
N4 0.013(4) 0.020(4) 0.026(5) 0.005(4) 0.006(3) -0.003(3)
N5 0.045(6) 0.031(5) 0.034(6) 0.002(5) 0.009(5) 0.002(4)
N6 0.035(5) 0.033(5) 0.036(6) -0.001(5) 0.005(4) 0.002(4)
C36 0.018(5) 0.028(6) 0.039(7) 0.010(5) 0.005(5) 0.015(4)
C37 0.030(6) 0.030(6) 0.040(7) 0.009(5) 0.008(5) 0.006(5)
C38 0.050(7) 0.024(6) 0.050(8) 0.016(6) 0.005(6) -0.001(5)
C39 0.047(7) 0.020(6) 0.062(9) 0.021(6) 0.020(6) 0.007(5)
C40 0.048(7) 0.031(7) 0.047(8) 0.000(6) 0.000(6) 0.007(6)
C41 0.032(6) 0.018(6) 0.036(7) 0.007(5) 0.011(5) -0.002(5)
C42 0.047(7) 0.037(7) 0.027(7) -0.001(5) -0.001(5) 0.003(6)
C43 0.016(5) 0.032(6) 0.046(7) 0.004(5) 0.004(5) -0.011(5)
C44 0.021(6) 0.037(7) 0.057(8) 0.007(6) -0.002(5) -0.006(5)
C45 0.044(8) 0.077(11) 0.093(13) 0.024(10) 0.002(8) 0.014(8)
C46 0.032(8) 0.091(13) 0.151(19) 0.021(12) 0.027(10) 0.002(9)
C47 0.050(9) 0.069(10) 0.055(10) 0.009(8) 0.002(7) -0.025(8)
C48 0.035(7) 0.058(9) 0.040(8) 0.006(6) 0.002(6) -0.003(6)
C49 0.079(11) 0.034(8) 0.101(14) 0.016(8) 0.004(9) -0.014(7)
C50 0.021(5) 0.017(5) 0.017(5) -0.004(4) 0.009(4) -0.001(4)
C51 0.014(5) 0.006(5) 0.034(6) 0.000(4) 0.000(4) -0.006(4)
C52 0.019(5) 0.023(5) 0.029(6) 0.003(5) -0.002(4) 0.006(4)
C53 0.031(6) 0.017(5) 0.033(6) 0.007(5) 0.017(5) 0.009(4)
C54 0.030(6) 0.029(6) 0.041(7) 0.008(5) 0.005(5) 0.008(5)
C55 0.066(9) 0.041(8) 0.055(9) 0.005(7) 0.022(7) 0.004(7)
C56 0.044(7) 0.032(7) 0.051(8) 0.005(6) 0.022(6) 0.014(6)
C57 0.039(7) 0.034(7) 0.059(9) 0.013(6) 0.021(6) 0.019(5)
C58 0.029(6) 0.027(6) 0.026(6) 0.004(5) 0.002(5) -0.002(5)
C59 0.043(8) 0.100(12) 0.066(11) 0.004(9) -0.013(7) 0.015(8)
C60 0.020(5) 0.025(6) 0.031(6) 0.004(5) 0.000(4) 0.000(4)
C61 0.024(6) 0.024(6) 0.049(8) 0.003(5) 0.006(5) 0.002(5)
C62 0.037(7) 0.049(8) 0.037(7) 0.018(6) 0.004(5) -0.005(6)
C63 0.036(6) 0.033(6) 0.040(7) 0.015(6) 0.013(5) -0.002(5)
C64 0.033(6) 0.017(6) 0.054(8) 0.004(5) 0.001(6) -0.004(5)
C65 0.026(6) 0.021(6) 0.045(7) 0.002(5) -0.011(5) 0.002(5)
C66 0.066(9) 0.035(7) 0.049(9) -0.014(6) 0.004(7) -0.009(6)
C67 0.045(7) 0.029(7) 0.036(7) 0.007(6) 0.009(6) 0.002(5)
C68 0.069(9) 0.034(7) 0.052(9) 0.007(6) 0.012(7) 0.001(6)
C69 0.032(6) 0.025(6) 0.019(6) 0.003(5) -0.002(5) -0.009(5)
C70 0.059(8) 0.052(8) 0.017(6) -0.009(6) -0.008(6) 0.013(6)
N7 0.039(6) 0.039(6) 0.039(6) 0.008(5) -0.003(4) 0.007(5)
C71 0.029(6) 0.023(6) 0.027(6) 0.010(4) -0.005(4) 0.008(4)
C72 0.034(6) 0.035(7) 0.032(7) 0.008(5) 0.003(5) 0.007(5)
N8 0.013(5) 0.014(5) 0.021(5) 0.004(4) 0.004(4) -0.003(4)
C73 0.020(6) 0.033(6) 0.029(6) 0.001(5) 0.008(4) 0.001(4)
C74 0.034(7) 0.034(7) 0.040(7) 0.005(5) 0.007(5) 0.009(5)
C75 0.069(10) 0.054(9) 0.054(9) 0.015(7) 0.014(8) 0.031(8)
C76 0.037(7) 0.073(10) 0.064(10) 0.017(8) 0.006(7) 0.019(7)
N9 0.075(10) 0.106(12) 0.134(14) 0.072(11) 0.033(9) 0.034(9)

loop_
_atom_type_symbol
_atom_type_description
_atom_type_scat_dispersion_real
_atom_type_scat_dispersion_imag
_atom_type_scat_source
C C 0.0033 0.0016 'International Tables Vol C Tables 4.2.6.8 and 6.1.1.4'
H H 0.0000 0.0000 'International Tables Vol C Tables 4.2.6.8 and 6.1.1.4'
N N 0.0061 0.0033 'International Tables Vol C Tables 4.2.6.8 and 6.1.1.4'
O O 0.0106 0.0060 'International Tables Vol C Tables 4.2.6.8 and 6.1.1.4'
P P 0.1023 0.0942 'International Tables Vol C Tables 4.2.6.8 and 6.1.1.4'
Cu Cu 0.3201 1.2651 'International Tables Vol C Tables 4.2.6.8 and 6.1.1.4'
I I -0.4742 1.8119 'International Tables Vol C Tables 4.2.6.8 and 6.1.1.4'

loop_
_geom_angle_atom_site_label_1
_geom_angle_atom_site_label_2
_geom_angle_atom_site_label_3
_geom_angle
_geom_angle_site_symmetry_1
_geom_angle_site_symmetry_3
_geom_angle_publ_flag
Cu2 I1 Cu1 59.07(4) . . ?
Cu1 I2 Cu2 61.16(4) . . ?
N2 Cu1 P1 120.4(3) . . ?
N2 Cu1 I2 110.2(3) . . ?
P1 Cu1 I2 115.80(9) . . ?
N2 Cu1 Cu2 143.3(3) . . ?
P1 Cu1 Cu2 93.29(8) . . ?
I2 Cu1 Cu2 60.31(4) . . ?
N2 Cu1 I1 95.9(3) . . ?
P1 Cu1 I1 105.25(8) . . ?
I2 Cu1 I1 106.08(5) . . ?
Cu2 Cu1 I1 58.62(4) . . ?
N3 Cu2 P2 119.7(3) . . ?
N3 Cu2 I2 106.7(3) . . ?
P2 Cu2 I2 116.42(8) . . ?
N3 Cu2 I1 100.3(3) . . ?
P2 Cu2 I1 104.28(8) . . ?
I2 Cu2 I1 107.58(5) . . ?
N3 Cu2 Cu1 146.6(3) . . ?
P2 Cu2 Cu1 93.07(8) . . ?
I2 Cu2 Cu1 58.52(4) . . ?
I1 Cu2 Cu1 62.31(4) . . ?
O3 P1 O1 96.5(4) . . ?
O3 P1 N1 99.7(4) . . ?
O1 P1 N1 102.1(4) . . ?
O3 P1 Cu1 116.4(3) . . ?
O1 P1 Cu1 121.8(3) . . ?
N1 P1 Cu1 116.4(3) . . ?
O5 P2 O7 97.5(3) . . ?
O5 P2 N1 99.0(4) . . ?
O7 P2 N1 101.7(4) . . ?
O5 P2 Cu2 114.0(3) . . ?
O7 P2 Cu2 124.4(3) . . ?
N1 P2 Cu2 116.0(3) . . ?
C1 O1 P1 119.9(6) . . ?
C6 O2 C7 117.9(10) . . ?
C8 O3 P1 120.8(5) . . ?
C13 O4 C14 119.8(9) . . ?
C18 O5 P2 128.0(5) . . ?
C23 O6 C24 118.7(8) . . ?
C25 O7 P2 124.5(5) . . ?
C30 O8 C31 118.0(8) . . ?
C15 N1 P2 119.1(6) . . ?
C15 N1 P1 121.8(6) . . ?
P2 N1 P1 119.1(4) . . ?
C32 N2 Cu1 167.0(10) . . ?
C34 N3 Cu2 172.9(9) . . ?
C2 C1 C6 122.3(10) . . ?
C2 C1 O1 119.2(10) . . ?
C6 C1 O1 118.5(10) . . ?
C1 C2 C3 119.1(12) . . ?
C1 C2 H2 120.5 . . ?
C3 C2 H2 120.5 . . ?
C4 C3 C2 118.7(12) . . ?
C4 C3 H3 120.7 . . ?
C2 C3 H3 120.7 . . ?
C5 C4 C3 121.3(11) . . ?
C5 C4 H4 119.3 . . ?
C3 C4 H4 119.3 . . ?
C4 C5 C6 121.2(12) . . ?
C4 C5 H5 119.4 . . ?
C6 C5 H5 119.4 . . ?
O2 C6 C5 126.8(11) . . ?
O2 C6 C1 115.8(10) . . ?
C5 C6 C1 117.4(11) . . ?
O2 C7 H7A 109.5 . . ?
O2 C7 H7B 109.5 . . ?
H7A C7 H7B 109.5 . . ?
O2 C7 H7C 109.5 . . ?
H7A C7 H7C 109.5 . . ?
H7B C7 H7C 109.5 . . ?
O3 C8 C9 118.6(5) . . ?
O3 C8 C13 121.4(5) . . ?
C9 C8 C13 120.0 . . ?
C10 C9 C8 120.0 . . ?
C10 C9 H9 120.0 . . ?
C8 C9 H9 120.0 . . ?
C9 C10 C11 120.0 . . ?
C9 C10 H10 120.0 . . ?
C11 C10 H10 120.0 . . ?
C10 C11 C12 120.0 . . ?
C10 C11 H11 120.0 . . ?
C12 C11 H11 120.0 . . ?
C13 C12 C11 120.0 . . ?
C13 C12 H12 120.0 . . ?
C11 C12 H12 120.0 . . ?
O4 C13 C12 124.2(5) . . ?
O4 C13 C8 115.8(5) . . ?
C12 C13 C8 120.0 . . ?
O4 C14 H14A 109.5 . . ?
O4 C14 H14B 109.5 . . ?
H14A C14 H14B 109.5 . . ?
O4 C14 H14C 109.5 . . ?
H14A C14 H14C 109.5 . . ?
H14B C14 H14C 109.5 . . ?
C16 C15 C17 117.8(9) . . ?
C16 C15 N1 120.7(8) . . ?
C17 C15 N1 121.5(8) . . ?
C17 C16 C15 119.9(9) 2_755 . ?
C17 C16 H16 120.0 2_755 . ?
C15 C16 H16 120.0 . . ?
C16 C17 C15 122.3(9) 2_755 . ?
C16 C17 H17 118.8 2_755 . ?
C15 C17 H17 118.8 . . ?
O5 C18 C19 119.2(5) . . ?
O5 C18 C23 120.8(5) . . ?
C19 C18 C23 120.0 . . ?
C20 C19 C18 120.0 . . ?
C20 C19 H19 120.0 . . ?
C18 C19 H19 120.0 . . ?
C21 C20 C19 120.0 . . ?
C21 C20 H20 120.0 . . ?
C19 C20 H20 120.0 . . ?
C20 C21 C22 120.0 . . ?
C20 C21 H21 120.0 . . ?
C22 C21 H21 120.0 . . ?
C21 C22 C23 120.0 . . ?
C21 C22 H22 120.0 . . ?
C23 C22 H22 120.0 . . ?
C22 C23 C18 120.0 . . ?
C22 C23 O6 124.5(6) . . ?
C18 C23 O6 115.5(6) . . ?
O6 C24 H24A 109.5 . . ?
O6 C24 H24B 109.5 . . ?
H24A C24 H24B 109.5 . . ?
O6 C24 H24C 109.5 . . ?
H24A C24 H24C 109.5 . . ?
H24B C24 H24C 109.5 . . ?
C26 C25 C30 120.0 . . ?
C26 C25 O7 123.1(5) . . ?
C30 C25 O7 116.9(5) . . ?
C27 C26 C25 120.0 . . ?
C27 C26 H26 120.0 . . ?
C25 C26 H26 120.0 . . ?
C26 C27 C28 120.0 . . ?
C26 C27 H27 120.0 . . ?
C28 C27 H27 120.0 . . ?
C27 C28 C29 120.0 . . ?
C27 C28 H28 120.0 . . ?
C29 C28 H28 120.0 . . ?
C28 C29 C30 120.0 . . ?
C28 C29 H29 120.0 . . ?
C30 C29 H29 120.0 . . ?
O8 C30 C29 124.1(5) . . ?
O8 C30 C25 115.9(5) . . ?
C29 C30 C25 120.0 . . ?
O8 C31 H31A 109.5 . . ?
O8 C31 H31B 109.5 . . ?
H31A C31 H31B 109.5 . . ?
O8 C31 H31C 109.5 . . ?
H31A C31 H31C 109.5 . . ?
H31B C31 H31C 109.5 . . ?
N2 C32 C33 177.9(16) . . ?
C32 C33 H33A 109.5 . . ?
C32 C33 H33B 109.5 . . ?
H33A C33 H33B 109.5 . . ?
C32 C33 H33C 109.5 . . ?
H33A C33 H33C 109.5 . . ?
H33B C33 H33C 109.5 . . ?
N3 C34 C35 176.6(12) . . ?
C34 C35 H35A 109.5 . . ?
C34 C35 H35B 109.5 . . ?
H35A C35 H35B 109.5 . . ?
C34 C35 H35C 109.5 . . ?
H35A C35 H35C 109.5 . . ?
H35B C35 H35C 109.5 . . ?
Cu3 I3 Cu4 60.56(4) . . ?
Cu3 I4 Cu4 61.60(4) . . ?
N5 Cu3 P3 115.0(3) . . ?
N5 Cu3 I4 108.9(3) . . ?
P3 Cu3 I4 118.44(9) . . ?
N5 Cu3 I3 104.8(3) . . ?
P3 Cu3 I3 103.37(8) . . ?
I4 Cu3 I3 104.66(5) . . ?
N5 Cu3 Cu4 154.0(3) . . ?
P3 Cu3 Cu4 90.08(8) . . ?
I4 Cu3 Cu4 60.45(4) . . ?
I3 Cu3 Cu4 60.08(4) . . ?
N6 Cu4 P4 123.4(3) . . ?
N6 Cu4 I4 107.6(2) . . ?
P4 Cu4 I4 106.76(8) . . ?
N6 Cu4 I3 96.6(3) . . ?
P4 Cu4 I3 118.10(8) . . ?
I4 Cu4 I3 102.25(5) . . ?
N6 Cu4 Cu3 143.1(3) . . ?
P4 Cu4 Cu3 93.40(8) . . ?
I4 Cu4 Cu3 57.95(4) . . ?
I3 Cu4 Cu3 59.37(4) . . ?
O11 P3 O9 97.7(4) . . ?
O11 P3 N4 101.5(4) . . ?
O9 P3 N4 98.4(3) . . ?
O11 P3 Cu3 118.2(3) . . ?
O9 P3 Cu3 119.1(3) . . ?
N4 P3 Cu3 117.9(3) . . ?
O13 P4 O15 99.1(3) . . ?
O13 P4 N4 101.4(4) . . ?
O15 P4 N4 98.6(3) . . ?
O13 P4 Cu4 118.6(3) . . ?
O15 P4 Cu4 119.9(3) . . ?
N4 P4 Cu4 115.6(3) . . ?
C36 O9 P3 119.5(5) . . ?
C41 O10 C42 117.1(8) . . ?
C43 O11 P3 118.2(6) . . ?
C48 O12 C49 118.3(10) . . ?
C53 O13 P4 123.8(5) . . ?
C58 O14 C59 116.4(8) . . ?
C60 O15 P4 127.0(5) . . ?
C65 O16 C66 118.4(8) . . ?
C50 N4 P4 121.9(6) . . ?
C50 N4 P3 118.9(6) . . ?
P4 N4 P3 119.2(5) . . ?
C67 N5 Cu3 168.2(9) . . ?
C69 N6 Cu4 169.0(9) . . ?
C37 C36 C41 122.2(10) . . ?
C37 C36 O9 121.6(9) . . ?
C41 C36 O9 116.2(9) . . ?
C36 C37 C38 120.6(11) . . ?
C36 C37 H37 119.7 . . ?
C38 C37 H37 119.7 . . ?
C39 C38 C37 119.6(11) . . ?
C39 C38 H38 120.2 . . ?
C37 C38 H38 120.2 . . ?
C38 C39 C40 120.0(10) . . ?
C38 C39 H39 120.0 . . ?
C40 C39 H39 120.0 . . ?
C39 C40 C41 120.1(11) . . ?
C39 C40 H40 120.0 . . ?
C41 C40 H40 120.0 . . ?
O10 C41 C36 117.2(9) . . ?
O10 C41 C40 125.4(10) . . ?
C36 C41 C40 117.4(10) . . ?
O10 C42 H42A 109.5 . . ?
O10 C42 H42B 109.5 . . ?
H42A C42 H42B 109.5 . . ?
O10 C42 H42C 109.5 . . ?
H42A C42 H42C 109.5 . . ?
H42B C42 H42C 109.5 . . ?
C44 C43 O11 122.2(9) . . ?
C44 C43 C48 121.7(10) . . ?
O11 C43 C48 116.1(10) . . ?
C43 C44 C45 120.9(11) . . ?
C43 C44 H44 119.6 . . ?
C45 C44 H44 119.6 . . ?
C44 C45 C46 119.8(14) . . ?
C44 C45 H45 120.1 . . ?
C46 C45 H45 120.1 . . ?
C45 C46 C47 120.2(13) . . ?
C45 C46 H46 119.9 . . ?
C47 C46 H46 119.9 . . ?
C48 C47 C46 120.2(13) . . ?
C48 C47 H47 119.9 . . ?
C46 C47 H47 119.9 . . ?
O12 C48 C47 126.4(12) . . ?
O12 C48 C43 116.6(10) . . ?
C47 C48 C43 117.0(12) . . ?
O12 C49 H49A 109.5 . . ?
O12 C49 H49B 109.5 . . ?
H49A C49 H49B 109.5 . . ?
O12 C49 H49C 109.5 . . ?
H49A C49 H49C 109.5 . . ?
H49B C49 H49C 109.5 . . ?
C51 C50 C52 117.8(8) . 2_666 ?
C51 C50 N4 120.9(8) . . ?
C52 C50 N4 121.3(9) 2_666 . ?
C52 C51 C50 121.1(8) . . ?
C52 C51 H51 119.5 . . ?
C50 C51 H51 119.5 . . ?
C51 C52 C50 121.2(9) . 2_666 ?
C51 C52 H52 119.4 . . ?
C50 C52 H52 119.4 2_666 . ?
C54 C53 C58 120.0 . . ?
C54 C53 O13 122.1(5) . . ?
C58 C53 O13 117.9(5) . . ?
C53 C54 C55 120.0 . . ?
C53 C54 H54 120.0 . . ?
C55 C54 H54 120.0 . . ?
C54 C55 C56 120.0 . . ?
C54 C55 H55 120.0 . . ?
C56 C55 H55 120.0 . . ?
C57 C56 C55 120.0 . . ?
C57 C56 H56 120.0 . . ?
C55 C56 H56 120.0 . . ?
C58 C57 C56 120.0 . . ?
C58 C57 H57 120.0 . . ?
C56 C57 H57 120.0 . . ?
O14 C58 C57 123.8(5) . . ?
O14 C58 C53 116.1(5) . . ?
C57 C58 C53 120.0 . . ?
O14 C59 H59A 109.5 . . ?
O14 C59 H59B 109.5 . . ?
H59A C59 H59B 109.5 . . ?
O14 C59 H59C 109.5 . . ?
H59A C59 H59C 109.5 . . ?
H59B C59 H59C 109.5 . . ?
O15 C60 C61 119.6(5) . . ?
O15 C60 C65 120.3(5) . . ?
C61 C60 C65 120.0 . . ?
C62 C61 C60 120.0 . . ?
C62 C61 H61 120.0 . . ?
C60 C61 H61 120.0 . . ?
C61 C62 C63 120.0 . . ?
C61 C62 H62 120.0 . . ?
C63 C62 H62 120.0 . . ?
C64 C63 C62 120.0 . . ?
C64 C63 H63 120.0 . . ?
C62 C63 H63 120.0 . . ?
C63 C64 C65 120.0 . . ?
C63 C64 H64 120.0 . . ?
C65 C64 H64 120.0 . . ?
O16 C65 C64 124.5(5) . . ?
O16 C65 C60 115.5(5) . . ?
C64 C65 C60 120.0 . . ?
O16 C66 H66A 109.5 . . ?
O16 C66 H66B 109.5 . . ?
H66A C66 H66B 109.5 . . ?
O16 C66 H66C 109.5 . . ?
H66A C66 H66C 109.5 . . ?
H66B C66 H66C 109.5 . . ?
N5 C67 C68 177.2(14) . . ?
C67 C68 H68A 109.5 . . ?
C67 C68 H68B 109.5 . . ?
H68A C68 H68B 109.5 . . ?
C67 C68 H68C 109.5 . . ?
H68A C68 H68C 109.5 . . ?
H68B C68 H68C 109.5 . . ?
N6 C69 C70 177.5(12) . . ?
C69 C70 H70A 109.5 . . ?
C69 C70 H70B 109.5 . . ?
H70A C70 H70B 109.5 . . ?
C69 C70 H70C 109.5 . . ?
H70A C70 H70C 109.5 . . ?
H70B C70 H70C 109.5 . . ?
N7 C71 C72 175(2) . . ?
C71 C72 H72A 109.5 . . ?
C71 C72 H72B 109.5 . . ?
H72A C72 H72B 109.5 . . ?
C71 C72 H72C 109.5 . . ?
H72A C72 H72C 109.5 . . ?
H72B C72 H72C 109.5 . . ?
N8 C73 C74 178(2) . . ?
C73 C74 H74A 109.5 . . ?
C73 C74 H74B 109.5 . . ?
H74A C74 H74B 109.5 . . ?
C73 C74 H74C 109.5 . . ?
H74A C74 H74C 109.5 . . ?
H74B C74 H74C 109.5 . . ?
N9 C75 C76 177.3(18) . . ?
C75 C76 H76A 109.5 . . ?
C75 C76 H76B 109.5 . . ?
H76A C76 H76B 109.5 . . ?
C75 C76 H76C 109.5 . . ?
H76A C76 H76C 109.5 . . ?
H76B C76 H76C 109.5 . . ?

loop_
_geom_bond_atom_site_label_1
_geom_bond_atom_site_label_2
_geom_bond_distance
_geom_bond_site_symmetry_2
_geom_bond_publ_flag
I1 Cu2 2.6873(14) . ?
I1 Cu1 2.7873(15) . ?
I2 Cu1 2.6287(15) . ?
I2 Cu2 2.6776(15) . ?
Cu1 N2 1.981(10) . ?
Cu1 P1 2.194(3) . ?
Cu1 Cu2 2.7001(18) . ?
Cu2 N3 2.015(9) . ?
Cu2 P2 2.215(3) . ?
P1 O3 1.610(7) . ?
P1 O1 1.625(7) . ?
P1 N1 1.708(8) . ?
P2 O5 1.614(6) . ?
P2 O7 1.636(7) . ?
P2 N1 1.709(8) . ?
O1 C1 1.410(12) . ?
O2 C6 1.344(13) . ?
O2 C7 1.489(16) . ?
O3 C8 1.386(8) . ?
O4 C13 1.354(9) . ?
O4 C14 1.386(12) . ?
O5 C18 1.385(8) . ?
O6 C23 1.392(9) . ?
O6 C24 1.407(12) . ?
O7 C25 1.394(7) . ?
O8 C30 1.360(8) . ?
O8 C31 1.428(12) . ?
N1 C15 1.459(11) . ?
N2 C32 1.115(13) . ?
N3 C34 1.117(13) . ?
C1 C2 1.343(15) . ?
C1 C6 1.395(14) . ?
C2 C3 1.419(15) . ?
C2 H2 0.9500 . ?
C3 C4 1.359(17) . ?
C3 H3 0.9500 . ?
C4 C5 1.357(17) . ?
C4 H4 0.9500 . ?
C5 C6 1.377(15) . ?
C5 H5 0.9500 . ?
C7 H7A 0.9800 . ?
C7 H7B 0.9800 . ?
C7 H7C 0.9800 . ?
C8 C9 1.3900 . ?
C8 C13 1.3900 . ?
C9 C10 1.3900 . ?
C9 H9 0.9500 . ?
C10 C11 1.3900 . ?
C10 H10 0.9500 . ?
C11 C12 1.3900 . ?
C11 H11 0.9500 . ?
C12 C13 1.3900 . ?
C12 H12 0.9500 . ?
C14 H14A 0.9800 . ?
C14 H14B 0.9800 . ?
C14 H14C 0.9800 . ?
C15 C16 1.391(12) . ?
C15 C17 1.391(13) . ?
C16 C17 1.347(13) 2_755 ?
C16 H16 0.9500 . ?
C17 C16 1.347(13) 2_755 ?
C17 H17 0.9500 . ?
C18 C19 1.3900 . ?
C18 C23 1.3900 . ?
C19 C20 1.3900 . ?
C19 H19 0.9500 . ?
C20 C21 1.3900 . ?
C20 H20 0.9500 . ?
C21 C22 1.3900 . ?
C21 H21 0.9500 . ?
C22 C23 1.3900 . ?
C22 H22 0.9500 . ?
C24 H24A 0.9800 . ?
C24 H24B 0.9800 . ?
C24 H24C 0.9800 . ?
C25 C26 1.3900 . ?
C25 C30 1.3900 . ?
C26 C27 1.3900 . ?
C26 H26 0.9500 . ?
C27 C28 1.3900 . ?
C27 H27 0.9500 . ?
C28 C29 1.3900 . ?
C28 H28 0.9500 . ?
C29 C30 1.3900 . ?
C29 H29 0.9500 . ?
C31 H31A 0.9800 . ?
C31 H31B 0.9800 . ?
C31 H31C 0.9800 . ?
C32 C33 1.442(17) . ?
C33 H33A 0.9800 . ?
C33 H33B 0.9800 . ?
C33 H33C 0.9800 . ?
C34 C35 1.473(14) . ?
C35 H35A 0.9800 . ?
C35 H35B 0.9800 . ?
C35 H35C 0.9800 . ?
I3 Cu3 2.6971(15) . ?
I3 Cu4 2.7168(15) . ?
I4 Cu3 2.6300(14) . ?
I4 Cu4 2.6994(14) . ?
Cu3 N5 2.008(9) . ?
Cu3 P3 2.196(3) . ?
Cu3 Cu4 2.7297(18) . ?
Cu4 N6 2.002(9) . ?
Cu4 P4 2.205(3) . ?
P3 O11 1.626(7) . ?
P3 O9 1.634(6) . ?
P3 N4 1.705(8) . ?
P4 O13 1.623(7) . ?
P4 O15 1.627(6) . ?
P4 N4 1.684(8) . ?
O9 C36 1.401(11) . ?
O10 C41 1.352(11) . ?
O10 C42 1.417(12) . ?
O11 C43 1.390(11) . ?
O12 C48 1.340(14) . ?
O12 C49 1.429(13) . ?
O13 C53 1.396(7) . ?
O14 C58 1.340(8) . ?
O14 C59 1.431(13) . ?
O15 C60 1.373(7) . ?
O16 C65 1.365(8) . ?
O16 C66 1.393(12) . ?
N4 C50 1.436(11) . ?
N5 C67 1.108(12) . ?
N6 C69 1.136(12) . ?
C36 C37 1.346(14) . ?
C36 C41 1.390(14) . ?
C37 C38 1.389(14) . ?
C37 H37 0.9500 . ?
C38 C39 1.374(15) . ?
C38 H38 0.9500 . ?
C39 C40 1.396(15) . ?
C39 H39 0.9500 . ?
C40 C41 1.415(14) . ?
C40 H40 0.9500 . ?
C42 H42A 0.9800 . ?
C42 H42B 0.9800 . ?
C42 H42C 0.9800 . ?
C43 C44 1.357(14) . ?
C43 C48 1.419(15) . ?
C44 C45 1.360(15) . ?
C44 H44 0.9500 . ?
C45 C46 1.389(19) . ?
C45 H45 0.9500 . ?
C46 C47 1.398(19) . ?
C46 H46 0.9500 . ?
C47 C48 1.396(16) . ?
C47 H47 0.9500 . ?
C49 H49A 0.9800 . ?
C49 H49B 0.9800 . ?
C49 H49C 0.9800 . ?
C50 C51 1.391(13) . ?
C50 C52 1.409(12) 2_666 ?
C51 C52 1.372(13) . ?
C51 H51 0.9500 . ?
C52 C50 1.409(12) 2_666 ?
C52 H52 0.9500 . ?
C53 C54 1.3900 . ?
C53 C58 1.3900 . ?
C54 C55 1.3900 . ?
C54 H54 0.9500 . ?
C55 C56 1.3900 . ?
C55 H55 0.9500 . ?
C56 C57 1.3900 . ?
C56 H56 0.9500 . ?
C57 C58 1.3900 . ?
C57 H57 0.9500 . ?
C59 H59A 0.9800 . ?
C59 H59B 0.9800 . ?
C59 H59C 0.9800 . ?
C60 C61 1.3900 . ?
C60 C65 1.3900 . ?
C61 C62 1.3900 . ?
C61 H61 0.9500 . ?
C62 C63 1.3900 . ?
C62 H62 0.9500 . ?
C63 C64 1.3900 . ?
C63 H63 0.9500 . ?
C64 C65 1.3900 . ?
C64 H64 0.9500 . ?
C66 H66A 0.9800 . ?
C66 H66B 0.9800 . ?
C66 H66C 0.9800 . ?
C67 C68 1.487(15) . ?
C68 H68A 0.9800 . ?
C68 H68B 0.9800 . ?
C68 H68C 0.9800 . ?
C69 C70 1.432(13) . ?
C70 H70A 0.9800 . ?
C70 H70B 0.9800 . ?
C70 H70C 0.9800 . ?
N7 C71 1.09(2) . ?
C71 C72 1.43(3) . ?
C72 H72A 0.9800 . ?
C72 H72B 0.9800 . ?
C72 H72C 0.9800 . ?
N8 C73 1.09(2) . ?
C73 C74 1.47(3) . ?
C74 H74A 0.9800 . ?
C74 H74B 0.9800 . ?
C74 H74C 0.9800 . ?
C75 N9 1.159(16) . ?
C75 C76 1.444(17) . ?
C76 H76A 0.9800 . ?
C76 H76B 0.9800 . ?
C76 H76C 0.9800 . ?
